data_2243564
loop_
_publ_author_name
'Krupp, Anna'
'Barth, Eva Rebecca'
'Seymen, Rana'
'Strohmann, Carsten'

_publ_section_title
;
 Crystal structures, Hirshfeld atom refinements and Hirshfeld surface
 analyses of tris(4,5-dihydrofuran-2-yl)methylsilane and
 tris(4,5-dihydrofuran-2-yl)phenylsilane
;
_journal_issue 9
_journal_name_full 'Acta Crystallographica Section E'
_journal_page_first 1514
_journal_page_last 1519
_journal_paper_doi 10.1107/S2056989020011470
_journal_volume 76
_journal_year 2020
_chemical_formula_moiety 'C13 H18 O3 Si'
_chemical_formula_sum 'C13 H18 O3 Si'
_chemical_formula_weight 250.3726
_chemical_name_common b1135HAR
_space_group_IT_number 14
_space_group_name_Hall '-P 2yn'
_space_group_name_H-M_alt 'P 1 21/n 1'
_symmetry_cell_setting monoclinic
_symmetry_space_group_name_Hall '-P 2yn'
_symmetry_space_group_name_H-M 'P 1 21/n 1'
_audit_creation_method 'Tonto 20.01.31 github v. d26b49d'
_cell_angle_alpha 90.000000000
_cell_angle_beta 90.134(2)
_cell_angle_gamma 90.000000000
_cell_formula_units_Z 4
_cell_length_a 7.9801(4)
_cell_length_b 12.2381(5)
_cell_length_c 13.3712(7)
_cell_measurement_reflns_used 9906
_cell_measurement_temperature 100.00
_cell_measurement_theta_max 36.26
_cell_measurement_theta_min 2.26
_cell_volume 1305.84(11)
_computing_structure_refinement
;
TONTO (Jayatilaka & Grimwood, 2003)
;
_computing_structure_solution
;
SHELXT (Sheldrick, 2015a)
;
_diffrn_ambient_temperature 100.00
_diffrn_measured_fraction_theta_full 1.000
_diffrn_measured_fraction_theta_max 1.000
_diffrn_measurement_device_type 'Bruker D8 Venture'
_diffrn_measurement_method '\w and \f scans'
_diffrn_radiation_probe x-ray
_diffrn_radiation_type MoK\a
_diffrn_radiation_wavelength 0.710730
_diffrn_reflns_av_R_equivalents 0.0338
_diffrn_reflns_av_unetI/netI 0.0193
_diffrn_reflns_limit_h_max 12
_diffrn_reflns_limit_h_min -12
_diffrn_reflns_limit_k_max 19
_diffrn_reflns_limit_k_min -19
_diffrn_reflns_limit_l_max 21
_diffrn_reflns_limit_l_min -21
_diffrn_reflns_number 51391
_diffrn_reflns_theta_full 25.242
_diffrn_reflns_theta_max 34.982174
_diffrn_reflns_theta_min 2.256
_diffrn_source 'microfocus sealed X-ray tube'
_diffrn_source_current 1.0
_diffrn_source_power 0.05
_diffrn_source_voltage 50.0
_exptl_absorpt_coefficient_mu 0.174
_exptl_absorpt_correction_T_max 0.5668
_exptl_absorpt_correction_T_min 0.5360
_exptl_absorpt_correction_type multi-scan
_exptl_absorpt_process_details
;
(SADABS; Bruker, 2016)
;
_exptl_crystal_colour colourless
_exptl_crystal_density_diffrn 1.273
_exptl_crystal_description block
_exptl_crystal_F_000 536
_exptl_crystal_size_max 0.388
_exptl_crystal_size_mid 0.142
_exptl_crystal_size_min 0.072
_refine_diff_density_max 0.2120
_refine_diff_density_min -0.2149
_refine_ls_extinction_method none
_refine_ls_goodness_of_fit_ref 1.9368
_refine_ls_hydrogen_treatment refall
_refine_ls_matrix_type full
_refine_ls_number_constraints 0
_refine_ls_number_parameters 316
_refine_ls_number_reflns 5737
_refine_ls_number_restraints 0
_refine_ls_R_factor_all 0.0234
_refine_ls_R_factor_gt 0.0234
_refine_ls_shift/su_max 0.0030
_refine_ls_structure_factor_coef Fsqd
_refine_ls_weighting_details w=1/\s(F)
_refine_ls_weighting_scheme sigma
_refine_ls_wR_factor_all 0.0171
_refine_ls_wR_factor_gt 0.0171
_refine_ls_wR_factor_ref 0.0171
_reflns_number_gt 4984
_reflns_number_total 4984
_reflns_threshold_expression 'F>0 & F/\s(F)>3.0 & |F_calc|>10^-3^'
_cod_data_source_file wm5561sup1.cif
_cod_data_source_block 1HAR
_cod_database_code 2243564

loop_
_symmetry_equiv_pos_as_xyz
'+x, +y, +z'
'-x, -y, -z'
'-x+1/2, +y+1/2, -z+1/2'
'+x+1/2, -y+1/2, +z+1/2'

loop_
_atom_site_label
_atom_site_fract_x
_atom_site_fract_y
_atom_site_fract_z
_atom_site_U_iso_or_equiv
_atom_site_adp_type
_atom_site_occupancy
_atom_site_disorder_group
Si1 0.183455(16) 0.594139(9) 0.256364(10) 0.01424(6) Uani 1.00 0
O1 0.35916(4) 0.66896(3) 0.09282(3) 0.02767(19) Uani 1.00 0
O2 0.27908(5) 0.62086(3) 0.45636(3) 0.02813(19) Uani 1.00 0
O3 -0.09045(4) 0.45535(3) 0.22732(3) 0.0301(2) Uani 1.00 0
C5 0.23019(6) 0.54500(3) 0.38543(3) 0.0170(2) Uani 1.00 0
C9 0.06532(6) 0.48336(3) 0.19172(3) 0.0170(2) Uani 1.00 0
C1 0.37970(6) 0.61577(3) 0.18334(3) 0.0173(2) Uani 1.00 0
C6 0.21614(7) 0.44418(4) 0.42274(4) 0.0235(3) Uani 1.00 0
C2 0.53945(6) 0.58979(4) 0.20154(4) 0.0259(3) Uani 1.00 0
H2 0.5844(8) 0.5495(6) 0.2686(5) 0.061(5) Uani 1.00 0
C4 0.51774(7) 0.66579(5) 0.04077(4) 0.0268(3) Uani 1.00 0
H4a 0.5037(9) 0.6060(6) -0.0230(5) 0.068(6) Uani 1.00 0
H4b 0.5396(8) 0.7450(5) 0.0115(6) 0.059(5) Uani 1.00 0
C13 0.06171(7) 0.72340(4) 0.25969(5) 0.0237(3) Uani 1.00 0
H13a -0.0569(9) 0.7113(6) 0.2949(6) 0.059(5) Uani 1.00 0
H13b 0.1302(9) 0.7857(5) 0.2996(6) 0.057(5) Uani 1.00 0
H13c 0.0403(9) 0.7530(5) 0.1851(5) 0.053(5) Uani 1.00 0
C10 0.11010(7) 0.42565(4) 0.11191(4) 0.0284(3) Uani 1.00 0
H10 0.2281(9) 0.4377(6) 0.0729(6) 0.061(5) Uani 1.00 0
C7 0.26051(8) 0.44426(5) 0.53234(4) 0.0287(3) Uani 1.00 0
H7a 0.1622(10) 0.4119(5) 0.5786(6) 0.062(6) Uani 1.00 0
H7b 0.3746(10) 0.3987(6) 0.5462(6) 0.069(6) Uani 1.00 0
C11 -0.02599(8) 0.34719(5) 0.08313(5) 0.0365(3) Uani 1.00 0
H11a -0.0846(11) 0.3677(6) 0.0135(6) 0.076(6) Uani 1.00 0
C3 0.64824(7) 0.62856(6) 0.11700(5) 0.0316(3) Uani 1.00 0
H3a 0.7276(10) 0.6974(7) 0.1396(6) 0.070(6) Uani 1.00 0
H3b 0.7330(9) 0.5667(7) 0.0885(6) 0.077(6) Uani 1.00 0
C8 0.28357(9) 0.56612(5) 0.55253(4) 0.0303(3) Uani 1.00 0
H8a 0.4015(11) 0.5861(6) 0.5874(6) 0.071(6) Uani 1.00 0
C12 -0.14713(9) 0.36145(5) 0.17009(6) 0.0397(4) Uani 1.00 0
H12a -0.1438(12) 0.2899(6) 0.2200(7) 0.104(8) Uani 1.00 0
H12b -0.2711(10) 0.3785(6) 0.1467(7) 0.077(6) Uani 1.00 0
H6 0.1795(9) 0.3737(5) 0.3807(5) 0.053(5) Uani 1.00 0
H8b 0.1825(11) 0.5983(5) 0.5968(5) 0.069(6) Uani 1.00 0
H11b 0.0170(10) 0.2642(6) 0.0788(7) 0.086(7) Uani 1.00 0

loop_
_atom_site_aniso_label
_atom_site_aniso_U_11
_atom_site_aniso_U_22
_atom_site_aniso_U_33
_atom_site_aniso_U_12
_atom_site_aniso_U_13
_atom_site_aniso_U_23
Si1 0.01329(6) 0.01572(6) 0.01373(6) 0.00096(4) 0.00107(4) -0.00037(5)
O1 0.02067(18) 0.03649(19) 0.0259(2) 0.00403(15) 0.00302(15) 0.01491(15)
O2 0.0418(2) 0.02546(17) 0.01715(18) -0.00624(15) -0.00304(16) -0.00187(14)
O3 0.02182(19) 0.0400(2) 0.0283(2) -0.01124(15) 0.00259(16) -0.00231(16)
C5 0.0172(2) 0.0196(2) 0.0144(2) 0.00110(16) 0.00094(17) -0.00006(17)
C9 0.0174(2) 0.0178(2) 0.0158(2) -0.00049(16) -0.00031(17) -0.00022(16)
C1 0.0144(2) 0.0215(2) 0.0159(2) -0.00071(16) 0.00120(17) 0.00195(16)
C6 0.0310(3) 0.0206(2) 0.0190(3) 0.0011(2) 0.0000(2) 0.00156(19)
C2 0.0153(2) 0.0457(3) 0.0166(2) 0.0016(2) 0.00047(19) 0.0074(2)
H2 0.028(4) 0.121(6) 0.032(5) 0.013(4) -0.003(4) 0.033(5)
C4 0.0214(3) 0.0372(3) 0.0218(3) -0.0036(2) 0.0024(2) 0.0093(2)
H4a 0.058(5) 0.119(7) 0.026(5) 0.001(5) -0.007(4) -0.039(5)
H4b 0.051(5) 0.049(4) 0.077(6) -0.015(4) 0.010(4) 0.019(4)
C13 0.0232(3) 0.0205(2) 0.0275(3) 0.0061(2) 0.0015(2) -0.0010(2)
H13a 0.040(5) 0.065(5) 0.073(7) 0.010(4) 0.024(4) 0.006(4)
H13b 0.064(5) 0.033(4) 0.074(6) 0.006(4) -0.019(5) -0.026(4)
H13c 0.069(6) 0.044(4) 0.045(5) 0.017(4) -0.006(4) 0.020(4)
C10 0.0281(3) 0.0307(3) 0.0266(3) 0.0009(2) 0.0001(2) -0.0123(2)
H10 0.046(5) 0.079(5) 0.058(6) -0.017(4) 0.027(4) -0.036(4)
C7 0.0354(3) 0.0320(3) 0.0188(3) 0.0064(2) 0.0007(2) 0.0065(2)
H7a 0.084(6) 0.056(5) 0.046(6) -0.018(4) 0.015(5) 0.013(4)
H7b 0.067(6) 0.077(6) 0.062(6) 0.035(5) -0.014(5) 0.017(4)
C11 0.0432(4) 0.0245(3) 0.0418(4) 0.0001(2) -0.0167(3) -0.0106(3)
H11a 0.086(6) 0.101(6) 0.041(6) -0.017(5) -0.026(5) -0.005(5)
C3 0.0155(3) 0.0572(4) 0.0220(3) -0.0028(3) 0.0020(2) 0.0090(3)
H3a 0.069(6) 0.099(6) 0.042(5) -0.037(5) -0.006(4) 0.005(5)
H3b 0.034(5) 0.123(7) 0.073(7) 0.042(5) 0.021(4) 0.044(5)
C8 0.0374(3) 0.0381(3) 0.0153(3) -0.0043(3) -0.0021(2) -0.0008(2)
H8a 0.081(6) 0.087(6) 0.047(6) -0.041(5) -0.031(5) 0.003(4)
C12 0.0379(4) 0.0320(3) 0.0492(4) -0.0167(3) -0.0099(3) 0.0057(3)
H12a 0.149(9) 0.035(5) 0.128(9) -0.037(5) 0.009(7) 0.040(5)
H12b 0.053(6) 0.083(6) 0.096(8) 0.002(5) -0.027(5) -0.032(5)
H6 0.091(6) 0.034(4) 0.033(5) -0.010(4) -0.010(4) -0.004(3)
H8b 0.110(7) 0.063(5) 0.033(5) 0.011(5) 0.039(5) -0.005(4)
H11b 0.088(7) 0.047(5) 0.124(9) 0.001(5) -0.023(6) -0.037(5)

loop_
_geom_angle_atom_site_label_1
_geom_angle_atom_site_label_2
_geom_angle_atom_site_label_3
_geom_angle_site_symmetry_1
_geom_angle_site_symmetry_2
_geom_angle_site_symmetry_3
_geom_angle
_geom_angle_publ_flag
Si1 C5 O2 . . . 118.29(3) yes
Si1 C9 O3 . . . 118.53(3) yes
Si1 C1 O1 . . . 115.25(3) yes
Si1 C5 C6 . . . 128.82(4) yes
Si1 C9 C10 . . . 128.50(4) yes
Si1 C1 C2 . . . 132.27(4) yes
Si1 C13 H13a . . . 110.9(4) yes
Si1 C13 H13b . . . 110.4(4) yes
Si1 C13 H13c . . . 110.3(4) yes
O1 C1 C2 . . . 112.48(4) yes
O1 C4 C3 . . . 106.46(4) yes
O2 C5 C6 . . . 112.81(4) yes
O2 C8 C7 . . . 106.96(4) yes
O3 C9 C10 . . . 112.97(4) yes
O3 C12 C11 . . . 107.18(5) yes
O1 C4 H4a . . . 107.2(4) yes
O1 C4 H4b . . . 107.3(4) yes
O2 C8 H8a . . . 107.4(4) yes
O2 C8 H8b . . . 107.5(4) yes
O3 C12 H12a . . . 107.6(5) yes
O3 C12 H12b . . . 106.9(4) yes
C5 Si1 C9 . . . 107.14(2) yes
C5 Si1 C1 . . . 111.33(2) yes
C5 Si1 C13 . . . 110.86(2) yes
C9 Si1 C1 . . . 106.55(2) yes
C9 Si1 C13 . . . 111.52(2) yes
C1 Si1 C13 . . . 109.36(2) yes
C5 O2 C8 . . . 107.72(4) yes
C9 O3 C12 . . . 107.19(4) yes
C1 O1 C4 . . . 107.84(4) yes
C5 C6 C7 . . . 110.06(5) yes
C9 C10 C11 . . . 110.51(5) yes
C1 C2 C3 . . . 109.90(5) yes
C6 C7 C8 . . . 101.57(4) yes
C2 C3 C4 . . . 101.66(4) yes
C10 C11 C12 . . . 101.03(5) yes
C5 C6 H6 . . . 124.9(4) yes
C9 C10 H10 . . . 123.2(3) yes
C1 C2 H2 . . . 125.0(4) yes
C6 C7 H7a . . . 112.9(4) yes
C6 C7 H7b . . . 111.2(4) yes
C2 C3 H3a . . . 111.7(4) yes
C2 C3 H3b . . . 113.9(4) yes
C4 C3 H3a . . . 110.3(4) yes
C4 C3 H3b . . . 113.5(4) yes
C10 C11 H11a . . . 112.8(4) yes
C10 C11 H11b . . . 112.8(4) yes
C7 C6 H6 . . . 125.1(4) yes
C7 C8 H8a . . . 113.8(4) yes
C7 C8 H8b . . . 111.4(4) yes
C11 C10 H10 . . . 126.2(4) yes
C11 C12 H12a . . . 110.9(5) yes
C11 C12 H12b . . . 113.0(5) yes
C3 C2 H2 . . . 125.1(4) yes
C3 C4 H4a . . . 112.1(4) yes
C3 C4 H4b . . . 114.1(4) yes
C8 C7 H7a . . . 110.2(4) yes
C8 C7 H7b . . . 111.8(4) yes
C12 C11 H11a . . . 111.1(5) yes
C12 C11 H11b . . . 110.7(5) yes
H4a C4 H4b . . . 109.3(6) yes
H13a C13 H13b . . . 109.2(5) yes
H13a C13 H13c . . . 108.4(5) yes
H13b C13 H13c . . . 107.5(5) yes
H7a C7 H7b . . . 109.0(6) yes
H11a C11 H11b . . . 108.3(6) yes
H3a C3 H3b . . . 105.9(6) yes
H8a C8 H8b . . . 109.5(6) yes
H12a C12 H12b . . . 110.9(7) yes

loop_
_geom_bond_atom_site_label_1
_geom_bond_atom_site_label_2
_geom_bond_site_symmetry_1
_geom_bond_site_symmetry_2
_geom_bond_distance
_geom_bond_publ_flag
Si1 C5 . . 1.8643(5) yes
Si1 C9 . . 1.8628(5) yes
Si1 C1 . . 1.8663(5) yes
Si1 C13 . . 1.8570(5) yes
O1 C1 . . 1.3837(6) yes
O1 C4 . . 1.4461(6) yes
O2 C5 . . 1.3827(5) yes
O2 C8 . . 1.4502(7) yes
O3 C9 . . 1.3756(6) yes
O3 C12 . . 1.4522(7) yes
C5 C6 . . 1.3357(6) yes
C9 C10 . . 1.3294(7) yes
C1 C2 . . 1.3356(6) yes
C6 C7 . . 1.5069(7) yes
C2 C3 . . 1.5038(8) yes
C4 C3 . . 1.5251(8) yes
C10 C11 . . 1.4991(8) yes
C7 C8 . . 1.5266(8) yes
C11 C12 . . 1.5239(10) yes
C6 H6 . . 1.070(6) yes
C2 H2 . . 1.084(6) yes
C4 H4a . . 1.129(6) yes
C4 H4b . . 1.060(6) yes
C13 H13a . . 1.068(7) yes
C13 H13b . . 1.078(6) yes
C13 H13c . . 1.074(7) yes
C10 H10 . . 1.088(7) yes
C7 H7a . . 1.075(7) yes
C7 H7b . . 1.083(7) yes
C11 H11a . . 1.071(8) yes
C11 H11b . . 1.073(7) yes
C3 H3a . . 1.096(7) yes
C3 H3b . . 1.085(8) yes
C8 H8a . . 1.078(7) yes
C8 H8b . . 1.077(7) yes
C12 H12a . . 1.101(7) yes
C12 H12b . . 1.058(8) yes

_cod_database_fobs_code 2243564
